data_1518073
loop_
_publ_author_name
'Dang, Hai-Yan'
'Wang, Zi-Tian'
'Cheng, Ying'

_publ_section_title
;
 Changing reaction pathways of the dimerization of 2-formylcinnamates by
 N-heterocyclic carbene/lewis Acid cooperative catalysis: an unusual
 cleavage of the carbon-carbon bond.
;
_journal_issue 21
_journal_name_full 'Organic letters'
_journal_page_first 5520
_journal_page_last 5523
_journal_paper_doi 10.1021/ol502791s
_journal_volume 16
_journal_year 2014
_chemical_formula_sum 'C22 H18 O6'
_chemical_formula_weight 378.36
_chemical_name_systematic
;

 ?

;
_space_group_IT_number 5
_symmetry_cell_setting monoclinic
_symmetry_space_group_name_Hall 'C 2y'
_symmetry_space_group_name_H-M 'C 1 2 1'
_atom_sites_solution_hydrogens geom
_atom_sites_solution_primary direct
_atom_sites_solution_secondary difmap
_audit_creation_method SHELXL-97
_cell_angle_alpha 90.00
_cell_angle_beta 125.112(4)
_cell_angle_gamma 90.00
_cell_formula_units_Z 2
_cell_length_a 21.979(7)
_cell_length_b 3.8050(12)
_cell_length_c 12.816(4)
_cell_measurement_reflns_used 915
_cell_measurement_temperature 110(2)
_cell_measurement_theta_max 26.85
_cell_measurement_theta_min 3.18
_cell_volume 876.8(5)
_computing_cell_refinement 'Bruker SMART'
_computing_data_collection 'Bruker SMART'
_computing_data_reduction 'Bruker SAINT'
_computing_molecular_graphics 'Bruker SHELXTL'
_computing_publication_material 'Bruker SHELXTL'
_computing_structure_refinement 'SHELXL-97 (Sheldrick, 1997)'
_computing_structure_solution 'SHELXS-97 (Sheldrick, 1990)'
_diffrn_ambient_temperature 110(2)
_diffrn_measured_fraction_theta_full 0.999
_diffrn_measured_fraction_theta_max 0.999
_diffrn_measurement_device_type 'CCD area detector'
_diffrn_measurement_method 'phi and omega scans'
_diffrn_radiation_monochromator graphite
_diffrn_radiation_source 'fine-focus sealed tube'
_diffrn_radiation_type MoK\a
_diffrn_radiation_wavelength 0.71073
_diffrn_reflns_av_R_equivalents 0.0215
_diffrn_reflns_av_sigmaI/netI 0.0274
_diffrn_reflns_limit_h_max 26
_diffrn_reflns_limit_h_min -25
_diffrn_reflns_limit_k_max 4
_diffrn_reflns_limit_k_min -3
_diffrn_reflns_limit_l_max 15
_diffrn_reflns_limit_l_min -11
_diffrn_reflns_number 2164
_diffrn_reflns_theta_full 25.04
_diffrn_reflns_theta_max 25.04
_diffrn_reflns_theta_min 1.94
_exptl_absorpt_coefficient_mu 0.105
_exptl_absorpt_correction_T_max 0.9948
_exptl_absorpt_correction_T_min 0.9693
_exptl_absorpt_correction_type multi-scan
_exptl_absorpt_process_details SADABS
_exptl_crystal_density_diffrn 1.433
_exptl_crystal_density_method 'not measured'
_exptl_crystal_F_000 396
_exptl_crystal_size_max 0.30
_exptl_crystal_size_mid 0.10
_exptl_crystal_size_min 0.05
_refine_diff_density_max 0.549
_refine_diff_density_min -0.234
_refine_diff_density_rms 0.069
_refine_ls_extinction_method none
_refine_ls_goodness_of_fit_ref 1.103
_refine_ls_hydrogen_treatment constr
_refine_ls_matrix_type full
_refine_ls_number_parameters 128
_refine_ls_number_reflns 916
_refine_ls_number_restraints 1
_refine_ls_restrained_S_all 1.102
_refine_ls_R_factor_all 0.0727
_refine_ls_R_factor_gt 0.0652
_refine_ls_shift/su_max 0.000
_refine_ls_shift/su_mean 0.000
_refine_ls_structure_factor_coef Fsqd
_refine_ls_weighting_details 'calc w=1/[\s^2^(Fo^2^)+(0.0900P)^2^+2.0304P] where P=(Fo^2^+2Fc^2^)/3'
_refine_ls_weighting_scheme calc
_refine_ls_wR_factor_gt 0.1607
_refine_ls_wR_factor_ref 0.1683
_reflns_number_gt 823
_reflns_number_total 916
_reflns_threshold_expression >2sigma(I)
_cod_data_source_file ol502791s_si_004.cif
_cod_data_source_block 120626b_0m
_cod_depositor_comments
;
The following automatic conversions were performed:

'_symmetry_cell_setting' value 'Monoclinic' changed to 'monoclinic'
according to
/home/saulius/struct/COD-crude-data--automatic-downloads/rss-feeds/ACS/lib/dictionaries/cif_core.dic
dictionary named 'cif_core.dic' version 2.4.2 from
2011-04-26.

'_exptl_absorpt_correction_type' value 'Multi-scan'
changed to 'multi-scan' according to
/home/saulius/struct/COD-crude-data--automatic-downloads/rss-feeds/ACS/lib/dictionaries/cif_core.dic
dictionary named 'cif_core.dic' version 2.4.2 from 2011-04-26.

Automatic conversion script
Id: cif_fix_values 2827 2014-09-09 07:05:25Z andrius 

 Adding full bibliography for 1518073--1518075.cif.
;
_cod_original_cell_volume 876.7(5)
_cod_original_sg_symbol_H-M C2
_cod_database_code 1518073

loop_
_symmetry_equiv_pos_as_xyz
'x, y, z'
'-x, y, -z'
'x+1/2, y+1/2, z'
'-x+1/2, y+1/2, -z'

loop_
_atom_site_label
_atom_site_type_symbol
_atom_site_fract_x
_atom_site_fract_y
_atom_site_fract_z
_atom_site_U_iso_or_equiv
_atom_site_adp_type
_atom_site_occupancy
_atom_site_symmetry_multiplicity
_atom_site_calc_flag
_atom_site_refinement_flags
C1 C 0.2685(3) 0.9016(16) 0.6501(4) 0.0336(12) Uani 1 1 d .
H1A H 0.2726 1.0138 0.7227 0.050 Uiso 1 1 calc R
H1B H 0.3015 1.0210 0.6332 0.050 Uiso 1 1 calc R
H1C H 0.2830 0.6539 0.6700 0.050 Uiso 1 1 calc R
C2 C 0.1427(3) 0.7760(18) 0.5532(4) 0.0396(14) Uani 1 1 d .
C3 C 0.0672(3) 0.8097(19) 0.4379(5) 0.0403(14) Uani 1 1 d .
H3 H 0.0273 0.7249 0.4399 0.048 Uiso 1 1 calc R
C4 C 0.0509(2) 0.9570(15) 0.3269(4) 0.0315(12) Uani 1 1 d .
H4 H 0.0911 1.0239 0.3229 0.038 Uiso 1 1 calc R
C5 C -0.0251(3) 1.0179(16) 0.2137(4) 0.0359(14) Uani 1 1 d .
C6 C -0.0793(3) 1.1481(16) 0.2279(5) 0.0372(12) Uani 1 1 d .
H6 H -0.0670 1.1830 0.3114 0.045 Uiso 1 1 calc R
C7 C -0.1493(3) 1.2270(15) 0.1253(6) 0.0412(14) Uani 1 1 d .
H7 H -0.1855 1.3083 0.1381 0.049 Uiso 1 1 calc R
C8 C -0.1680(3) 1.1891(15) 0.0030(5) 0.0373(13) Uani 1 1 d .
H8 H -0.2162 1.2523 -0.0683 0.045 Uiso 1 1 calc R
C9 C -0.1156(2) 1.0573(13) -0.0150(5) 0.0289(11) Uani 1 1 d .
H9 H -0.1284 1.0300 -0.0991 0.035 Uiso 1 1 calc R
C10 C -0.0447(2) 0.9654(12) 0.0886(4) 0.0233(10) Uani 1 1 d .
C11 C 0.0086(2) 0.7969(12) 0.0677(3) 0.0186(9) Uani 1 1 d .
O1 O 0.19357(16) 0.9248(12) 0.5401(3) 0.0360(10) Uani 1 1 d .
O2 O 0.1577(2) 0.6336(13) 0.6490(4) 0.0496(11) Uani 1 1 d .
O3 O 0.06292(15) 0.6351(10) 0.1488(3) 0.0291(8) Uani 1 1 d .

loop_
_atom_site_aniso_label
_atom_site_aniso_U_11
_atom_site_aniso_U_22
_atom_site_aniso_U_33
_atom_site_aniso_U_23
_atom_site_aniso_U_13
_atom_site_aniso_U_12
C1 0.032(2) 0.030(3) 0.027(2) 0.002(2) 0.010(2) 0.002(2)
C2 0.044(3) 0.052(4) 0.028(2) -0.013(3) 0.023(2) -0.010(3)
C3 0.038(2) 0.052(4) 0.037(3) -0.005(3) 0.026(2) -0.001(3)
C4 0.031(2) 0.035(3) 0.031(2) -0.003(2) 0.020(2) -0.004(2)
C5 0.031(2) 0.052(4) 0.032(2) -0.012(3) 0.023(2) -0.015(3)
C6 0.051(3) 0.033(3) 0.050(3) -0.017(3) 0.042(3) -0.019(3)
C7 0.049(3) 0.030(3) 0.069(3) -0.001(3) 0.048(3) -0.001(3)
C8 0.033(2) 0.026(3) 0.058(3) 0.011(3) 0.029(2) 0.004(2)
C9 0.030(2) 0.021(2) 0.039(2) 0.006(2) 0.022(2) 0.001(2)
C10 0.025(2) 0.021(2) 0.029(2) -0.007(2) 0.0190(18) -0.011(2)
C11 0.0175(18) 0.017(2) 0.018(2) 0.0010(19) 0.0079(17) -0.0036(19)
O1 0.0262(15) 0.058(3) 0.0172(14) -0.0042(18) 0.0088(13) -0.0042(18)
O2 0.068(2) 0.048(3) 0.051(2) -0.008(2) 0.045(2) -0.013(3)
O3 0.0234(14) 0.033(2) 0.0210(14) 0.0046(16) 0.0067(13) -0.0004(17)

loop_
_atom_type_symbol
_atom_type_description
_atom_type_scat_dispersion_real
_atom_type_scat_dispersion_imag
_atom_type_scat_source
C C 0.0033 0.0000 'International Tables Vol C Tables 4.2.6.8 and 6.1.1.4'
H H 0.0000 0.0000 'International Tables Vol C Tables 4.2.6.8 and 6.1.1.4'
O O 0.0106 0.0000 'International Tables Vol C Tables 4.2.6.8 and 6.1.1.4'

loop_
_geom_angle_atom_site_label_1
_geom_angle_atom_site_label_2
_geom_angle_atom_site_label_3
_geom_angle
_geom_angle_site_symmetry_3
O1 C1 H1A 109.5 .
O1 C1 H1B 109.5 .
H1A C1 H1B 109.5 .
O1 C1 H1C 109.5 .
H1A C1 H1C 109.5 .
H1B C1 H1C 109.5 .
O2 C2 O1 123.8(5) .
O2 C2 C3 124.0(5) .
O1 C2 C3 112.2(4) .
C4 C3 C2 123.6(5) .
C4 C3 H3 118.2 .
C2 C3 H3 118.2 .
C3 C4 C5 124.0(4) .
C3 C4 H4 118.0 .
C5 C4 H4 118.0 .
C6 C5 C10 118.1(4) .
C6 C5 C4 119.9(4) .
C10 C5 C4 121.9(4) .
C7 C6 C5 121.9(5) .
C7 C6 H6 119.1 .
C5 C6 H6 119.1 .
C6 C7 C8 120.3(4) .
C6 C7 H7 119.8 .
C8 C7 H7 119.8 .
C7 C8 C9 119.5(5) .
C7 C8 H8 120.3 .
C9 C8 H8 120.3 .
C10 C9 C8 120.8(5) .
C10 C9 H9 119.6 .
C8 C9 H9 119.6 .
C9 C10 C5 119.4(4) .
C9 C10 C11 120.1(4) .
C5 C10 C11 120.4(4) .
O3 C11 C10 123.8(4) .
O3 C11 C11 116.6(4) 2
C10 C11 C11 119.4(4) 2
C2 O1 C1 114.8(4) .

loop_
_geom_bond_atom_site_label_1
_geom_bond_atom_site_label_2
_geom_bond_distance
_geom_bond_site_symmetry_2
C1 O1 1.428(5) .
C1 H1A 0.9800 .
C1 H1B 0.9800 .
C1 H1C 0.9800 .
C2 O2 1.202(7) .
C2 O1 1.348(6) .
C2 C3 1.460(7) .
C3 C4 1.370(7) .
C3 H3 0.9500 .
C4 C5 1.470(6) .
C4 H4 0.9500 .
C5 C6 1.395(7) .
C5 C10 1.415(6) .
C6 C7 1.364(7) .
C6 H6 0.9500 .
C7 C8 1.381(8) .
C7 H7 0.9500 .
C8 C9 1.393(7) .
C8 H8 0.9500 .
C9 C10 1.389(6) .
C9 H9 0.9500 .
C10 C11 1.490(6) .
C11 O3 1.207(5) .
C11 C11 1.549(7) 2
